data_7251594
loop_
_publ_author_name
'Miwa, Marino'
'Ito, Akitaka'

_publ_section_title
;
 Fluorescent-state switching of a 10-hydroxybezo[h]quinoline skeleton
 through the electronic nature of substituents
;
_journal_issue 10
_journal_name_full 'RSC Advances'
_journal_page_first 8453
_journal_page_last 8465
_journal_paper_doi 10.1039/D5RA09266C
_journal_volume 16
_journal_year 2026
_chemical_formula_moiety 'C26.9 H14.9 F6 N O, 0.1(C)'
_chemical_formula_sum 'C27 H14.9 F6 N O'
_chemical_formula_weight 483.30
_space_group_crystal_system triclinic
_space_group_IT_number 2
_space_group_name_Hall '-P 1'
_space_group_name_H-M_alt 'P -1'
_atom_sites_solution_hydrogens geom
_atom_sites_solution_primary dual
_audit_creation_date 2025-11-24
_audit_creation_method
;
Olex2 1.5
(compiled 2025.07.13 svn.rb7424aed for OlexSys, GUI svn.r7314)
;
_audit_update_record
;
2025-11-24 deposited with the CCDC.	2026-01-29 downloaded from the CCDC.
;
_cell_angle_alpha 106.652(2)
_cell_angle_beta 94.045(2)
_cell_angle_gamma 99.828(2)
_cell_formula_units_Z 6
_cell_length_a 14.0330(3)
_cell_length_b 14.9961(3)
_cell_length_c 15.6184(3)
_cell_measurement_reflns_used 16980
_cell_measurement_temperature 93.15
_cell_measurement_theta_max 29.7420
_cell_measurement_theta_min 1.9250
_cell_volume 3077.75(12)
_computing_cell_refinement 'CrysAlisPro 1.171.40.47a (Rigaku OD, 2019)'
_computing_data_collection 'CrysAlisPro 1.171.40.47a (Rigaku OD, 2019)'
_computing_data_reduction 'CrysAlisPro 1.171.40.47a (Rigaku OD, 2019)'
_computing_molecular_graphics 'Olex2 1.5 (Dolomanov et al., 2009)'
_computing_publication_material 'Olex2 1.5 (Dolomanov et al., 2009)'
_computing_structure_refinement 'SHELXL 2019/3 (Sheldrick, 2015)'
_computing_structure_solution 'SHELXT 2018/2 (Sheldrick, 2018)'
_diffrn_ambient_temperature 93.15
_diffrn_detector 'CCD plate'
_diffrn_detector_area_resol_mean 10.0000
_diffrn_detector_type HyPix
_diffrn_measured_fraction_theta_full 1.000
_diffrn_measured_fraction_theta_max 1.000
_diffrn_measurement_details
;
List of Runs (angles in degrees, time in seconds):

  # Type    Start    End  Width  t~exp~   \w     \q     \k     \f   Frames
#--------------------------------------------------------------------------
  1  \w    -45.00  65.00   0.50   21.43    --  -13.34  36.00 129.00  220
  2  \w     31.00  68.00   0.50   21.43    --   12.72  57.00  30.00   74
  3  \w     42.00  76.00   0.50   21.43    --   12.72 178.00 150.00   68
  4  \w     49.00  93.00   0.50   21.43    --   12.72 178.00 -60.00   88
  5  \w    -60.00  40.00   0.50   21.43    --   12.72 -57.00 -60.00  200
  6  \w    -22.00  17.00   0.50   21.43    --  -13.34 -99.00 -30.00   78
  7  \w    -23.00   7.00   0.50   21.43    --  -13.34 -99.00-150.00   60
  8  \w    -94.00  -9.00   0.50   21.43    --  -13.34 -36.00 -26.00  170
  9  \w    -21.00  32.00   0.50   21.43    --  -13.34 -99.00 120.00  106
;
_diffrn_measurement_device 'four-circle diffractometer'
_diffrn_measurement_device_type 'XtaLAB Synergy, Single source at offset/far, HyPix'
_diffrn_measurement_method '\w scans'
_diffrn_orient_matrix_type 'CrysAlisPro convention (1999,Acta A55,543-557)'
_diffrn_orient_matrix_UB_11 -0.0427394000
_diffrn_orient_matrix_UB_12 -0.0216115000
_diffrn_orient_matrix_UB_13 0.0137992000
_diffrn_orient_matrix_UB_21 -0.0123907000
_diffrn_orient_matrix_UB_22 0.0451278000
_diffrn_orient_matrix_UB_23 0.0172585000
_diffrn_orient_matrix_UB_31 -0.0263463000
_diffrn_orient_matrix_UB_32 -0.0059206000
_diffrn_orient_matrix_UB_33 -0.0423708000
_diffrn_radiation_monochromator mirror
_diffrn_radiation_probe x-ray
_diffrn_radiation_type 'Mo K\a'
_diffrn_radiation_wavelength 0.71073
_diffrn_reflns_av_R_equivalents 0.0323
_diffrn_reflns_av_unetI/netI 0.0385
_diffrn_reflns_Laue_measured_fraction_full 1.000
_diffrn_reflns_Laue_measured_fraction_max 1.000
_diffrn_reflns_limit_h_max 17
_diffrn_reflns_limit_h_min -17
_diffrn_reflns_limit_k_max 18
_diffrn_reflns_limit_k_min -18
_diffrn_reflns_limit_l_max 19
_diffrn_reflns_limit_l_min -19
_diffrn_reflns_number 37387
_diffrn_reflns_point_group_measured_fraction_full 1.000
_diffrn_reflns_point_group_measured_fraction_max 1.000
_diffrn_reflns_theta_full 25.242
_diffrn_reflns_theta_max 26.372
_diffrn_reflns_theta_min 1.854
_diffrn_source 'micro-focus sealed X-ray tube'
_diffrn_source_type 'PhotonJet (Mo) X-ray Source'
_exptl_absorpt_coefficient_mu 0.133
_exptl_absorpt_correction_T_max 1.000
_exptl_absorpt_correction_T_min 0.674
_exptl_absorpt_correction_type gaussian
_exptl_absorpt_process_details
;
CrysAlisPro 1.171.40.47a (Rigaku Oxford Diffraction, 2019)
Numerical absorption correction based on gaussian integration over
			a multifaceted crystal model
Empirical absorption correction using spherical harmonics,
 implemented in SCALE3 ABSPACK scaling algorithm.
;
_exptl_crystal_colour 'clear yellow'
_exptl_crystal_colour_lustre clear
_exptl_crystal_colour_primary yellow
_exptl_crystal_density_diffrn 1.565
_exptl_crystal_description needle
_exptl_crystal_F_000 1475
_exptl_crystal_size_max 0.86
_exptl_crystal_size_mid 0.085
_exptl_crystal_size_min 0.067
_refine_diff_density_max 0.792
_refine_diff_density_min -0.449
_refine_diff_density_rms 0.079
_refine_ls_extinction_method none
_refine_ls_goodness_of_fit_ref 1.022
_refine_ls_hydrogen_treatment constr
_refine_ls_matrix_type full
_refine_ls_number_parameters 961
_refine_ls_number_reflns 12595
_refine_ls_number_restraints 0
_refine_ls_restrained_S_all 1.022
_refine_ls_R_factor_all 0.0877
_refine_ls_R_factor_gt 0.0667
_refine_ls_shift/su_max 0.001
_refine_ls_shift/su_mean 0.000
_refine_ls_structure_factor_coef Fsqd
_refine_ls_weighting_details 'w=1/[\s^2^(Fo^2^)+(0.1062P)^2^+2.8645P] where P=(Fo^2^+2Fc^2^)/3'
_refine_ls_weighting_scheme calc
_refine_ls_wR_factor_gt 0.1789
_refine_ls_wR_factor_ref 0.1940
_reflns_Friedel_coverage 0.000
_reflns_number_gt 9417
_reflns_number_total 12595
_reflns_threshold_expression 'I > 2\s(I)'
_cod_data_source_file d5ra09266c2.cif
_cod_data_source_block mm1-139_2
_cod_original_cell_volume 3077.75(11)
_cod_original_formula_sum 'C27 H14.90 F6 N O'
_cod_database_code 7251594
_shelx_shelxl_version_number 2019/3
_chemical_oxdiff_formula 'C27 H15 F6 N1 O1'
_shelx_space_group_comment
;
The symmetry employed for this shelxl refinement is uniquely defined
by the following loop, which should always be used as a source of
symmetry information in preference to the above space-group names.
They are only intended as comments.
;
_reflns_odcompleteness_completeness 99.96
_reflns_odcompleteness_iscentric 1
_reflns_odcompleteness_theta 26.32
_olex2_refinement_description
;
1. Fixed Uiso
 At 1.2 times of:
  All C(H) groups
 At 1.5 times of:
  All O(H) groups
2. Others
 Fixed Sof: C02I(0.9) H02I(0.9) C02Q(0.9) H02Q(0.9) C02W(0.9) H02W(0.9)
 C1(0.1) C2(0.1) C3(0.1)
3.a Aromatic/amide H refined with riding coordinates:
 C00P(H00P), C00W(H00W), C00X(H00X), C00Z(H00Z), C017(H017), C019(H019),
 C01B(H01B), C01D(H01D), C01E(H01E), C01G(H01G), C01I(H01I), C01J(H01J),
 C01L(H01L), C01Q(H01Q), C01S(H01S), C01V(H01V), C01W(H01W), C021(H021),
 C022(H022), C023(H023), C024(H024), C025(H025), C027(H027), C028(H028),
 C02A(H02A), C02B(H02B), C02C(H02C), C02D(H02D), C02G(H02G), C02I(H02I),
 C02K(H02K), C02L(H02L), C02M(H02M), C02O(H02O), C02Q(H02Q), C02R(H02R),
 C02S(H02S), C02T(H02T), C02U(H02U), C02V(H02V), C02W(H02W), C02X(H02X)
3.b Idealised tetrahedral OH refined as rotating group:
 O00G(H00G), O00J(H00J), O00L(H00L)
;
_olex2_date_sample_completion 2025-11-03
_olex2_date_sample_data_collection 2021-01-21
_olex2_submission_special_instructions 'No special instructions were received'
_oxdiff_exptl_absorpt_empirical_details
;
Empirical correction (ABSPACK) includes:
- Absorption correction using spherical harmonics
- Frame scaling
;
_oxdiff_exptl_absorpt_empirical_full_max 1.413
_oxdiff_exptl_absorpt_empirical_full_min 0.876

loop_
_space_group_symop_operation_xyz
'x, y, z'
'-x, -y, -z'

loop_
_atom_site_label
_atom_site_type_symbol
_atom_site_fract_x
_atom_site_fract_y
_atom_site_fract_z
_atom_site_U_iso_or_equiv
_atom_site_adp_type
_atom_site_occupancy
_atom_site_site_symmetry_order
_atom_site_calc_flag
_atom_site_refinement_flags_posn
_atom_site_refinement_flags_adp
_atom_site_refinement_flags_occupancy
_atom_site_disorder_assembly
_atom_site_disorder_group
F001 F 0.18663(12) 0.28045(11) 0.08994(10) 0.0317(4) Uani 1 1 d . . . A 1
F002 F 0.17270(12) 0.37095(11) 0.00689(10) 0.0332(4) Uani 1 1 d . . . A 1
F003 F 0.47962(12) 0.32943(11) -0.04769(10) 0.0338(4) Uani 1 1 d . . . B 1
F004 F 0.28174(12) 0.28453(11) -0.01086(10) 0.0365(4) Uani 1 1 d . . . A 1
F005 F 0.94532(14) 1.16742(11) 0.18758(11) 0.0391(4) Uani 1 1 d . . . B 1
F006 F -0.17827(13) 0.35656(12) -0.01529(12) 0.0389(4) Uani 1 1 d . . . C 1
F007 F 1.06623(12) 1.11467(13) 0.12853(12) 0.0402(4) Uani 1 1 d . . . B 1
F008 F 0.92331(13) 1.06678(12) 0.05478(10) 0.0360(4) Uani 1 1 d . . . B 1
F009 F -0.16012(13) 0.26652(12) 0.06806(13) 0.0422(4) Uani 1 1 d . . . C 1
F00A F 0.60319(13) 0.26347(12) -0.06623(11) 0.0434(5) Uani 1 1 d . . . B 1
F00B F 0.40233(12) 1.06212(13) 0.05514(12) 0.0406(4) Uani 1 1 d . . . C 1
F00C F 0.73286(14) 1.19152(11) 0.22671(12) 0.0437(5) Uani 1 1 d . . . A 1
F00D F 0.50616(14) 0.23408(12) 0.02669(12) 0.0446(5) Uani 1 1 d . . . B 1
F00E F 0.73141(15) 1.09099(12) 0.09781(12) 0.0465(5) Uani 1 1 d . . . A 1
F00F F -0.05990(13) 0.28174(13) -0.02693(13) 0.0477(5) Uani 1 1 d . . . C 1
O00G O 0.81255(14) 0.54563(13) 0.38227(12) 0.0270(4) Uani 1 1 d . . . B 1
H00G H 0.846159 0.552579 0.431268 0.041 Uiso 1 1 calc R U . B 1
F00H F 0.26058(14) 1.09323(15) 0.07377(15) 0.0539(6) Uani 1 1 d . . . C 1
F00I F 0.59824(13) 1.12096(14) 0.14497(15) 0.0526(6) Uani 1 1 d . . . A 1
O00J O 0.53486(17) 0.56144(14) 0.41300(13) 0.0367(5) Uani 1 1 d . . . A 1
H00J H 0.566726 0.566650 0.462376 0.055 Uiso 1 1 calc R U . A 1
F00K F 0.38575(19) 1.16846(13) 0.17428(14) 0.0634(7) Uani 1 1 d . . . C 1
O00L O 0.17999(17) 0.56968(14) 0.40110(14) 0.0382(5) Uani 1 1 d . . . C 1
H00L H 0.219858 0.572779 0.445080 0.057 Uiso 1 1 calc R U . C 1
N00M N 0.94693(16) 0.61318(15) 0.51196(13) 0.0239(5) Uani 1 1 d . . . B 1
N00N N 0.66273(19) 0.63283(18) 0.54977(15) 0.0328(6) Uani 1 1 d . . . A 1
C00O C 0.92638(17) 0.85970(17) 0.25277(15) 0.0189(5) Uani 1 1 d . . . B 1
C00P C 0.83226(17) 0.70115(16) 0.24034(15) 0.0179(5) Uani 1 1 d . . . B 1
H00P H 0.801421 0.703536 0.185123 0.021 Uiso 1 1 calc R U . B 1
C00Q C 0.92471(18) 0.69356(17) 0.39964(15) 0.0190(5) Uani 1 1 d . . . B 1
C00R C 1.06240(18) 0.75696(17) 0.52347(15) 0.0214(5) Uani 1 1 d . . . B 1
C00S C 0.62744(18) 0.79911(17) 0.32669(15) 0.0190(5) Uani 1 1 d . . . A 1
C00T C 0.90429(17) 0.77781(17) 0.28926(15) 0.0186(5) Uani 1 1 d . . . B 1
C00U C 0.80183(17) 0.62002(17) 0.26713(15) 0.0184(5) Uani 1 1 d . . . B 1
C00V C 0.73053(17) 0.53816(17) 0.20398(15) 0.0181(5) Uani 1 1 d . . . B 1
C00W C 1.04007(18) 0.84292(17) 0.41523(16) 0.0223(5) Uani 1 1 d . . . B 1
H00W H 1.060682 0.896111 0.394775 0.027 Uiso 1 1 calc R U . B 1
C00X C 0.66914(17) 0.55270(17) 0.13700(16) 0.0202(5) Uani 1 1 d . . . B 1
H00X H 0.667016 0.615811 0.137447 0.024 Uiso 1 1 calc R U . B 1
N00Y N 0.3196(2) 0.63872(19) 0.52666(16) 0.0371(6) Uani 1 1 d . . . C 1
C00Z C 0.55520(18) 0.72270(17) 0.27666(15) 0.0187(5) Uani 1 1 d . . . A 1
H00Z H 0.525113 0.725162 0.221185 0.022 Uiso 1 1 calc R U . A 1
C010 C 0.95540(17) 0.77273(17) 0.36861(15) 0.0190(5) Uani 1 1 d . . . B 1
C011 C 0.61057(17) 0.38519(17) 0.07019(16) 0.0203(5) Uani 1 1 d . . . B 1
C012 C 0.97846(18) 0.68773(17) 0.48034(15) 0.0205(5) Uani 1 1 d . . . B 1
C013 C 0.26632(19) 0.79766(17) 0.29961(16) 0.0220(5) Uani 1 1 d . . . C 1
C014 C 0.67427(18) 0.79526(18) 0.40878(16) 0.0219(5) Uani 1 1 d . . . A 1
C015 C 0.52446(18) 0.64239(17) 0.30365(16) 0.0207(5) Uani 1 1 d . . . A 1
C016 C 0.65115(17) 0.88111(17) 0.29056(16) 0.0189(5) Uani 1 1 d . . . A 1
C017 C 0.18905(19) 0.72302(17) 0.25690(17) 0.0223(5) Uani 1 1 d . . . C 1
H017 H 0.153285 0.725294 0.203867 0.027 Uiso 1 1 calc R U . C 1
C018 C 0.84559(18) 0.61892(17) 0.35028(16) 0.0193(5) Uani 1 1 d . . . B 1
C019 C 0.61132(18) 0.47751(17) 0.06999(17) 0.0220(5) Uani 1 1 d . . . B 1
H019 H 0.572159 0.489299 0.023868 0.026 Uiso 1 1 calc R U . B 1
C01A C 0.28867(19) 0.87539(17) 0.25757(16) 0.0222(5) Uani 1 1 d . . . C 1
C01B C 0.66827(19) 0.36839(17) 0.13743(16) 0.0231(5) Uani 1 1 d . . . B 1
H01B H 0.666933 0.305182 0.138538 0.028 Uiso 1 1 calc R U . B 1
C01C C 0.31002(19) 0.41861(17) 0.11931(16) 0.0219(5) Uani 1 1 d . . . A 1
C01D C 0.68267(18) 0.93793(18) 0.16275(16) 0.0231(5) Uani 1 1 d . . . A 1
H01D H 0.694686 0.925526 0.101752 0.028 Uiso 1 1 calc R U . A 1
C01E C 0.75180(18) 0.87001(19) 0.46151(17) 0.0251(5) Uani 1 1 d . . . A 1
H01E H 0.773390 0.923382 0.441591 0.030 Uiso 1 1 calc R U . A 1
C01F C 0.44785(18) 0.56350(17) 0.24346(15) 0.0204(5) Uani 1 1 d . . . A 1
C01G C 0.3871(2) 0.39650(18) 0.16494(17) 0.0249(5) Uani 1 1 d . . . A 1
H01G H 0.392976 0.332112 0.153960 0.030 Uiso 1 1 calc R U . A 1
C01H C 0.3209(2) 0.79440(19) 0.37827(17) 0.0261(6) Uani 1 1 d . . . C 1
C01I C 0.36951(19) 0.58426(18) 0.19783(17) 0.0236(5) Uani 1 1 d . . . A 1
H01I H 0.362867 0.648483 0.209315 0.028 Uiso 1 1 calc R U . A 1
C01J C 0.30107(19) 0.51286(18) 0.13598(17) 0.0243(5) Uani 1 1 d . . . A 1
H01J H 0.248413 0.528272 0.105205 0.029 Uiso 1 1 calc R U . A 1
C01K C 0.64456(19) 0.71447(19) 0.43795(16) 0.0238(5) Uani 1 1 d . . . A 1
C01L C 0.66898(18) 0.86438(18) 0.20107(16) 0.0221(5) Uani 1 1 d . . . A 1
H01L H 0.671810 0.801886 0.165874 0.027 Uiso 1 1 calc R U . A 1
C01M C 0.16084(19) 0.64439(18) 0.28771(17) 0.0236(5) Uani 1 1 d . . . C 1
C01N C 0.97146(19) 1.08939(18) 0.13770(17) 0.0252(6) Uani 1 1 d . . . B 1
C01O C 0.2382(2) 0.33981(18) 0.05200(17) 0.0253(6) Uani 1 1 d . . . A 1
C01P C 0.68559(18) 1.10778(18) 0.17130(17) 0.0245(6) Uani 1 1 d . . . A 1
C01Q C 0.93318(18) 0.95362(17) 0.30653(16) 0.0221(5) Uani 1 1 d . . . B 1
H01Q H 0.927873 0.966486 0.369015 0.027 Uiso 1 1 calc R U . B 1
C01R C 0.5685(2) 0.63847(18) 0.38540(16) 0.0239(5) Uani 1 1 d . . . A 1
C01S C 0.72791(19) 0.44385(18) 0.20303(17) 0.0243(5) Uani 1 1 d . . . B 1
H01S H 0.767835 0.431494 0.248289 0.029 Uiso 1 1 calc R U . B 1
C01T C 0.95421(18) 1.00942(18) 0.17764(16) 0.0216(5) Uani 1 1 d . . . B 1
C01U C 0.67876(17) 1.02934(17) 0.21359(17) 0.0214(5) Uani 1 1 d . . . A 1
C01V C 0.94754(19) 1.02801(18) 0.26981(17) 0.0237(5) Uani 1 1 d . . . B 1
H01V H 0.952850 1.091455 0.307135 0.028 Uiso 1 1 calc R U . B 1
C01W C 0.66255(18) 1.04747(17) 0.30359(16) 0.0223(5) Uani 1 1 d . . . A 1
H01W H 0.660654 1.110193 0.338842 0.027 Uiso 1 1 calc R U . A 1
C01X C 0.55053(19) 0.30329(18) -0.00296(17) 0.0256(6) Uani 1 1 d . . . B 1
C01Y C 0.3223(2) 1.00952(17) 0.16508(17) 0.0252(6) Uani 1 1 d . . . C 1
C01Z C 0.0841(2) 0.56349(18) 0.22985(17) 0.0252(6) Uani 1 1 d . . . C 1
C020 C 0.2930(2) 0.71681(19) 0.41258(17) 0.0279(6) Uani 1 1 d . . . C 1
C021 C 0.94780(19) 0.91675(18) 0.12356(16) 0.0234(5) Uani 1 1 d . . . B 1
H021 H 0.952749 0.903995 0.061022 0.028 Uiso 1 1 calc R U . B 1
C022 C 0.0127(2) 0.57958(19) 0.1721(2) 0.0300(6) Uani 1 1 d . . . C 1
H022 H 0.008270 0.643112 0.176062 0.036 Uiso 1 1 calc R U . C 1
C023 C 0.93414(18) 0.84269(17) 0.16110(16) 0.0216(5) Uani 1 1 d . . . B 1
H023 H 0.930001 0.779440 0.123777 0.026 Uiso 1 1 calc R U . B 1
C024 C 0.64919(18) 0.97375(18) 0.34159(16) 0.0225(5) Uani 1 1 d . . . A 1
H024 H 0.638615 0.986551 0.402982 0.027 Uiso 1 1 calc R U . A 1
C025 C 1.1132(2) 0.74610(19) 0.59878(17) 0.0278(6) Uani 1 1 d . . . B 1
H025 H 1.170451 0.791239 0.628791 0.033 Uiso 1 1 calc R U . B 1
C026 C -0.04713(19) 0.41237(19) 0.10376(18) 0.0270(6) Uani 1 1 d . . . C 1
C027 C 1.0813(2) 0.6709(2) 0.62980(17) 0.0298(6) Uani 1 1 d . . . B 1
H027 H 1.115916 0.663400 0.680951 0.036 Uiso 1 1 calc R U . B 1
C028 C 0.4040(2) 0.8672(2) 0.42400(17) 0.0296(6) Uani 1 1 d . . . C 1
H028 H 0.421917 0.920936 0.403656 0.035 Uiso 1 1 calc R U . C 1
C029 C 0.2108(2) 0.64287(19) 0.36780(18) 0.0291(6) Uani 1 1 d . . . C 1
C02A C 0.4552(2) 0.46797(18) 0.22616(16) 0.0241(5) Uani 1 1 d . . . A 1
H02A H 0.507651 0.452217 0.256921 0.029 Uiso 1 1 calc R U . A 1
C02B C 0.38168(19) 0.90271(19) 0.23453(17) 0.0258(6) Uani 1 1 d . . . C 1
H02B H 0.433633 0.875029 0.250446 0.031 Uiso 1 1 calc R U . C 1
C02C C 0.0203(2) 0.39439(19) 0.16260(18) 0.0298(6) Uani 1 1 d . . . C 1
H02C H 0.021892 0.330723 0.160483 0.036 Uiso 1 1 calc R U . C 1
C02D C 0.9973(2) 0.60582(19) 0.58509(17) 0.0273(6) Uani 1 1 d . . . B 1
H02D H 0.974732 0.554171 0.607082 0.033 Uiso 1 1 calc R U . B 1
C02E C 0.7672(2) 0.7872(2) 0.57377(17) 0.0298(6) Uani 1 1 d . . . A 1
C02F C 0.6930(2) 0.7115(2) 0.52210(17) 0.0273(6) Uani 1 1 d . . . A 1
C02G C 0.0853(2) 0.46854(19) 0.22448(18) 0.0286(6) Uani 1 1 d . . . C 1
H02G H 0.131577 0.455011 0.263959 0.034 Uiso 1 1 calc R U . C 1
C02H C 0.4334(2) 0.7836(2) 0.53324(18) 0.0338(7) Uani 1 1 d . . . C 1
C02I C 1.0915(2) 0.83351(19) 0.48938(18) 0.0219(6) Uani 0.9 1 d . . P B 1
H02I H 1.148211 0.879897 0.518454 0.026 Uiso 0.9 1 calc R U P B 1
C02J C 0.3496(2) 0.7128(2) 0.49267(18) 0.0313(6) Uani 1 1 d . . . C 1
C02K C 0.39881(19) 0.96944(19) 0.18892(18) 0.0284(6) Uani 1 1 d . . . C 1
H02K H 0.462154 0.987769 0.174003 0.034 Uiso 1 1 calc R U . C 1
C02L C 0.2304(2) 0.9831(2) 0.1868(2) 0.0314(6) Uani 1 1 d . . . C 1
H02L H 0.178278 1.010233 0.170214 0.038 Uiso 1 1 calc R U . C 1
C02M C -0.0516(2) 0.5056(2) 0.1093(2) 0.0311(6) Uani 1 1 d . . . C 1
H02M H -0.098606 0.518651 0.070129 0.037 Uiso 1 1 calc R U . C 1
C02N C -0.1116(2) 0.3303(2) 0.0333(2) 0.0333(6) Uani 1 1 d . . . C 1
C02O C 0.21447(19) 0.91674(19) 0.23299(19) 0.0288(6) Uani 1 1 d . . . C 1
H02O H 0.151078 0.899173 0.248163 0.035 Uiso 1 1 calc R U . C 1
C02P C 0.3422(2) 1.0828(2) 0.1174(2) 0.0345(7) Uani 1 1 d . . . C 1
C02Q C 0.4576(2) 0.8586(2) 0.4977(2) 0.0296(7) Uani 0.9 1 d . . P C 1
H02Q H 0.513815 0.906138 0.525677 0.035 Uiso 0.9 1 calc R U P C 1
C02R C 0.4854(2) 0.7755(2) 0.6105(2) 0.0427(8) Uani 1 1 d . . . C 1
H02R H 0.542174 0.821321 0.640566 0.051 Uiso 1 1 calc R U . C 1
C02S C 0.7058(3) 0.6298(2) 0.62763(19) 0.0412(8) Uani 1 1 d . . . A 1
H02S H 0.686006 0.575088 0.646027 0.049 Uiso 1 1 calc R U . A 1
C02T C 0.8088(2) 0.7807(3) 0.65536(19) 0.0421(8) Uani 1 1 d . . . A 1
H02T H 0.858735 0.830899 0.692080 0.051 Uiso 1 1 calc R U . A 1
C02U C 0.4523(3) 0.6994(2) 0.6420(2) 0.0439(8) Uani 1 1 d . . . C 1
H02U H 0.487157 0.693060 0.693647 0.053 Uiso 1 1 calc R U . C 1
C02V C 0.3704(3) 0.6337(2) 0.5997(2) 0.0435(8) Uani 1 1 d . . . C 1
H02V H 0.348954 0.582837 0.623181 0.052 Uiso 1 1 calc R U . C 1
C02W C 0.7952(2) 0.8644(2) 0.5415(2) 0.0308(7) Uani 0.9 1 d . . P A 1
H02W H 0.846127 0.914966 0.576007 0.037 Uiso 0.9 1 calc R U P A 1
C02X C 0.7780(3) 0.7025(3) 0.6829(2) 0.0459(8) Uani 1 1 d . . . A 1
H02X H 0.805577 0.698346 0.738618 0.055 Uiso 1 1 calc R U . A 1
C1 C 0.5990(13) 0.5801(13) 0.5123(12) 0.003(3) Uiso 0.1 1 d . . P D 2
C2 C 0.8725(18) 0.5576(17) 0.4710(16) 0.020(5) Uiso 0.1 1 d . . P E 2
C3 C 0.263(2) 0.593(2) 0.4982(19) 0.028(6) Uiso 0.1 1 d . . P F 2

loop_
_atom_site_aniso_label
_atom_site_aniso_U_11
_atom_site_aniso_U_22
_atom_site_aniso_U_33
_atom_site_aniso_U_23
_atom_site_aniso_U_13
_atom_site_aniso_U_12
F001 0.0356(9) 0.0229(8) 0.0355(8) 0.0120(7) 0.0073(7) -0.0039(7)
F002 0.0392(9) 0.0258(8) 0.0322(8) 0.0100(7) -0.0044(7) 0.0017(7)
F003 0.0318(9) 0.0315(9) 0.0317(8) 0.0073(7) -0.0112(7) -0.0012(7)
F004 0.0367(9) 0.0292(9) 0.0323(9) -0.0065(7) 0.0100(7) 0.0017(7)
F005 0.0643(12) 0.0247(8) 0.0358(9) 0.0137(7) 0.0151(8) 0.0176(8)
F006 0.0365(9) 0.0343(9) 0.0494(10) 0.0192(8) 0.0049(8) 0.0058(8)
F007 0.0264(8) 0.0460(11) 0.0600(11) 0.0362(9) 0.0096(8) 0.0025(8)
F008 0.0424(10) 0.0391(10) 0.0285(8) 0.0168(7) -0.0033(7) 0.0050(8)
F009 0.0351(9) 0.0301(9) 0.0661(12) 0.0261(9) 0.0078(8) -0.0007(7)
F00A 0.0371(10) 0.0378(10) 0.0389(10) -0.0113(8) 0.0016(8) 0.0043(8)
F00B 0.0356(9) 0.0473(11) 0.0447(10) 0.0270(8) 0.0075(8) 0.0007(8)
F00C 0.0573(12) 0.0222(9) 0.0456(10) 0.0153(8) -0.0166(9) -0.0076(8)
F00D 0.0554(11) 0.0292(9) 0.0414(10) 0.0191(8) -0.0125(8) -0.0191(8)
F00E 0.0649(13) 0.0340(10) 0.0463(10) 0.0223(8) 0.0174(9) 0.0038(9)
F00F 0.0359(10) 0.0378(10) 0.0583(12) -0.0045(8) 0.0134(9) 0.0072(8)
O00G 0.0340(10) 0.0258(10) 0.0220(9) 0.0139(8) -0.0005(8) -0.0015(8)
F00H 0.0402(11) 0.0701(14) 0.0786(14) 0.0571(12) 0.0139(10) 0.0216(10)
F00I 0.0274(9) 0.0557(12) 0.0888(15) 0.0520(12) -0.0096(9) 0.0013(8)
O00J 0.0541(14) 0.0313(11) 0.0313(10) 0.0201(9) 0.0088(9) 0.0069(10)
F00K 0.1069(19) 0.0230(10) 0.0542(12) 0.0137(9) 0.0093(12) -0.0065(11)
O00L 0.0540(14) 0.0323(11) 0.0349(11) 0.0203(9) 0.0097(10) 0.0072(10)
N00M 0.0331(12) 0.0226(11) 0.0170(10) 0.0071(8) 0.0019(9) 0.0068(9)
N00N 0.0439(15) 0.0401(14) 0.0249(12) 0.0176(10) 0.0127(11) 0.0198(12)
C00O 0.0192(12) 0.0172(12) 0.0194(11) 0.0058(9) 0.0012(9) 0.0015(9)
C00P 0.0183(11) 0.0178(12) 0.0176(11) 0.0056(9) 0.0014(9) 0.0038(9)
C00Q 0.0219(12) 0.0190(12) 0.0161(11) 0.0029(9) 0.0036(9) 0.0075(10)
C00R 0.0251(13) 0.0200(12) 0.0165(11) 0.0004(9) -0.0001(10) 0.0073(10)
C00S 0.0210(12) 0.0190(12) 0.0183(11) 0.0051(9) 0.0061(9) 0.0064(10)
C00T 0.0203(12) 0.0165(11) 0.0193(11) 0.0047(9) 0.0057(9) 0.0043(9)
C00U 0.0177(11) 0.0183(12) 0.0198(11) 0.0057(9) 0.0035(9) 0.0050(9)
C00V 0.0193(12) 0.0176(12) 0.0178(11) 0.0062(9) 0.0050(9) 0.0026(9)
C00W 0.0219(12) 0.0180(12) 0.0213(12) -0.0005(9) 0.0033(10) -0.0003(10)
C00X 0.0180(12) 0.0188(12) 0.0257(12) 0.0109(10) 0.0016(10) 0.0021(10)
N00Y 0.0530(17) 0.0392(15) 0.0310(13) 0.0179(11) 0.0130(12) 0.0252(14)
C00Z 0.0247(12) 0.0189(12) 0.0147(11) 0.0064(9) 0.0048(9) 0.0076(10)
C010 0.0198(12) 0.0166(12) 0.0175(11) -0.0001(9) 0.0025(9) 0.0045(9)
C011 0.0191(12) 0.0203(12) 0.0209(12) 0.0068(10) 0.0028(9) 0.0011(10)
C012 0.0264(13) 0.0180(12) 0.0163(11) 0.0022(9) 0.0020(10) 0.0079(10)
C013 0.0263(13) 0.0200(12) 0.0227(12) 0.0070(10) 0.0084(10) 0.0101(10)
C014 0.0242(13) 0.0270(13) 0.0170(11) 0.0052(10) 0.0066(10) 0.0128(11)
C015 0.0250(13) 0.0184(12) 0.0207(12) 0.0067(9) 0.0080(10) 0.0067(10)
C016 0.0184(11) 0.0183(12) 0.0206(12) 0.0064(9) 0.0018(9) 0.0043(9)
C017 0.0276(13) 0.0209(13) 0.0222(12) 0.0084(10) 0.0084(10) 0.0103(10)
C018 0.0229(12) 0.0179(12) 0.0186(11) 0.0067(9) 0.0036(9) 0.0056(10)
C019 0.0199(12) 0.0226(13) 0.0247(12) 0.0113(10) -0.0009(10) 0.0017(10)
C01A 0.0276(13) 0.0191(12) 0.0184(11) 0.0029(9) 0.0046(10) 0.0049(10)
C01B 0.0279(13) 0.0163(12) 0.0257(13) 0.0084(10) 0.0005(10) 0.0040(10)
C01C 0.0257(13) 0.0198(12) 0.0202(12) 0.0066(10) 0.0083(10) 0.0014(10)
C01D 0.0237(13) 0.0265(13) 0.0193(12) 0.0085(10) 0.0010(10) 0.0038(10)
C01E 0.0198(12) 0.0276(14) 0.0246(13) 0.0025(10) 0.0034(10) 0.0051(11)
C01F 0.0276(13) 0.0193(12) 0.0182(11) 0.0090(9) 0.0097(10) 0.0064(10)
C01G 0.0375(15) 0.0181(12) 0.0234(12) 0.0106(10) 0.0071(11) 0.0080(11)
C01H 0.0283(14) 0.0278(14) 0.0234(13) 0.0033(10) 0.0081(11) 0.0146(11)
C01I 0.0278(13) 0.0174(12) 0.0270(13) 0.0071(10) 0.0083(10) 0.0056(10)
C01J 0.0272(13) 0.0215(13) 0.0264(13) 0.0085(10) 0.0072(10) 0.0072(11)
C01K 0.0288(13) 0.0289(14) 0.0190(12) 0.0093(10) 0.0082(10) 0.0150(11)
C01L 0.0235(13) 0.0206(12) 0.0212(12) 0.0049(10) 0.0021(10) 0.0044(10)
C01M 0.0304(14) 0.0221(13) 0.0250(13) 0.0106(10) 0.0131(11) 0.0132(11)
C01N 0.0260(13) 0.0234(13) 0.0272(13) 0.0105(11) 0.0039(10) 0.0028(11)
C01O 0.0321(14) 0.0200(13) 0.0242(13) 0.0075(10) 0.0069(11) 0.0039(11)
C01P 0.0201(12) 0.0242(13) 0.0284(13) 0.0120(11) -0.0027(10) -0.0024(10)
C01Q 0.0275(13) 0.0201(12) 0.0180(11) 0.0043(9) 0.0032(10) 0.0051(10)
C01R 0.0320(14) 0.0247(13) 0.0219(12) 0.0130(10) 0.0113(10) 0.0114(11)
C01S 0.0273(13) 0.0237(13) 0.0219(12) 0.0076(10) -0.0036(10) 0.0064(11)
C01T 0.0194(12) 0.0225(13) 0.0236(12) 0.0090(10) 0.0032(10) 0.0024(10)
C01U 0.0162(11) 0.0211(12) 0.0279(13) 0.0111(10) -0.0004(10) 0.0017(10)
C01V 0.0288(13) 0.0162(12) 0.0244(12) 0.0044(10) 0.0039(10) 0.0032(10)
C01W 0.0214(12) 0.0174(12) 0.0261(13) 0.0033(10) 0.0026(10) 0.0044(10)
C01X 0.0275(14) 0.0210(13) 0.0270(13) 0.0096(10) -0.0016(11) -0.0011(11)
C01Y 0.0297(14) 0.0156(12) 0.0281(13) 0.0063(10) 0.0004(11) 0.0004(10)
C01Z 0.0315(14) 0.0213(13) 0.0286(13) 0.0121(10) 0.0162(11) 0.0083(11)
C020 0.0389(16) 0.0299(14) 0.0227(13) 0.0090(11) 0.0126(11) 0.0226(12)
C021 0.0270(13) 0.0229(13) 0.0192(12) 0.0061(10) 0.0054(10) 0.0017(10)
C022 0.0253(14) 0.0194(13) 0.0521(17) 0.0168(12) 0.0144(12) 0.0088(11)
C023 0.0218(12) 0.0190(12) 0.0214(12) 0.0041(10) 0.0026(10) 0.0006(10)
C024 0.0244(13) 0.0232(13) 0.0188(12) 0.0044(10) 0.0019(10) 0.0059(10)
C025 0.0286(14) 0.0271(14) 0.0217(13) -0.0015(10) -0.0049(11) 0.0080(11)
C026 0.0262(14) 0.0248(14) 0.0354(14) 0.0133(11) 0.0156(11) 0.0073(11)
C027 0.0394(16) 0.0292(14) 0.0203(12) 0.0057(11) -0.0052(11) 0.0125(12)
C028 0.0282(14) 0.0320(15) 0.0230(13) -0.0018(11) 0.0064(11) 0.0076(12)
C029 0.0419(16) 0.0263(14) 0.0271(13) 0.0125(11) 0.0157(12) 0.0165(12)
C02A 0.0344(14) 0.0204(12) 0.0198(12) 0.0090(10) 0.0029(10) 0.0067(11)
C02B 0.0220(13) 0.0304(14) 0.0258(13) 0.0092(11) 0.0021(10) 0.0070(11)
C02C 0.0434(17) 0.0200(13) 0.0318(14) 0.0131(11) 0.0164(12) 0.0078(12)
C02D 0.0398(16) 0.0258(14) 0.0189(12) 0.0089(10) 0.0014(11) 0.0113(12)
C02E 0.0322(15) 0.0392(16) 0.0205(13) 0.0076(11) 0.0022(11) 0.0165(12)
C02F 0.0357(15) 0.0358(15) 0.0179(12) 0.0111(11) 0.0088(11) 0.0201(12)
C02G 0.0418(16) 0.0257(14) 0.0261(13) 0.0146(11) 0.0120(12) 0.0132(12)
C02H 0.0430(17) 0.0390(16) 0.0249(14) 0.0059(12) 0.0084(12) 0.0274(14)
C02I 0.0223(14) 0.0177(13) 0.0204(13) 0.0004(10) -0.0001(11) 0.0002(11)
C02J 0.0379(16) 0.0358(16) 0.0255(13) 0.0081(12) 0.0086(12) 0.0218(13)
C02K 0.0222(13) 0.0293(14) 0.0325(14) 0.0099(11) 0.0033(11) 0.0006(11)
C02L 0.0272(14) 0.0267(14) 0.0450(16) 0.0155(12) 0.0035(12) 0.0102(11)
C02M 0.0226(13) 0.0284(14) 0.0483(17) 0.0187(13) 0.0084(12) 0.0078(11)
C02N 0.0297(15) 0.0272(15) 0.0472(17) 0.0135(13) 0.0167(13) 0.0086(12)
C02O 0.0213(13) 0.0273(14) 0.0400(15) 0.0137(12) 0.0056(11) 0.0045(11)
C02P 0.0412(17) 0.0258(15) 0.0373(16) 0.0151(12) -0.0023(13) 0.0026(13)
C02Q 0.0252(15) 0.0268(16) 0.0266(15) -0.0056(12) 0.0035(12) 0.0015(12)
C02R 0.0394(17) 0.0475(19) 0.0343(16) -0.0043(14) 0.0005(13) 0.0207(15)
C02S 0.061(2) 0.056(2) 0.0282(15) 0.0277(15) 0.0189(15) 0.0374(17)
C02T 0.0421(18) 0.059(2) 0.0239(14) 0.0070(14) -0.0061(13) 0.0210(16)
C02U 0.054(2) 0.048(2) 0.0425(18) 0.0222(15) 0.0087(15) 0.0304(17)
C02V 0.058(2) 0.0437(19) 0.0380(17) 0.0190(15) 0.0077(15) 0.0221(16)
C02W 0.0300(16) 0.0353(17) 0.0248(15) 0.0079(13) -0.0024(12) 0.0051(13)
C02X 0.062(2) 0.066(2) 0.0229(14) 0.0199(15) 0.0064(14) 0.0364(19)

loop_
_atom_type_symbol
_atom_type_description
_atom_type_scat_dispersion_real
_atom_type_scat_dispersion_imag
_atom_type_scat_source
C C 0.0033 0.0016 'International Tables Vol C Tables 4.2.6.8 and 6.1.1.4'
H H 0.0000 0.0000 'International Tables Vol C Tables 4.2.6.8 and 6.1.1.4'
F F 0.0171 0.0103 'International Tables Vol C Tables 4.2.6.8 and 6.1.1.4'
N N 0.0061 0.0033 'International Tables Vol C Tables 4.2.6.8 and 6.1.1.4'
O O 0.0106 0.0060 'International Tables Vol C Tables 4.2.6.8 and 6.1.1.4'

loop_
_exptl_crystal_face_index_h
_exptl_crystal_face_index_k
_exptl_crystal_face_index_l
_exptl_crystal_face_perp_dist
0 2 -1 0.0357
0 -2 1 0.0322
-1 0 0 0.4432
1 0 0 0.3883
0 0 -1 0.0362
0 0 1 0.0446
-2 1 1 0.3939
0 1 0 0.0434
0 -1 0 0.0285
-1 -2 -2 0.1544
0 -1 -1 0.0309
0 1 -1 0.0320
0 -1 1 0.0347

loop_
_geom_angle_atom_site_label_1
_geom_angle_atom_site_label_2
_geom_angle_atom_site_label_3
_geom_angle
_geom_angle_site_symmetry_1
_geom_angle_site_symmetry_3
_geom_angle_publ_flag
C018 O00G H00G 109.5 . . ?
C01R O00J H00J 109.5 . . ?
C029 O00L H00L 109.5 . . ?
C02D N00M C012 119.1(2) . . ?
C02S N00N C02F 118.3(3) . . ?
C01Q C00O C00T 122.0(2) . . ?
C023 C00O C00T 119.5(2) . . ?
C023 C00O C01Q 118.4(2) . . ?
C00T C00P H00P 117.9 . . ?
C00T C00P C00U 124.2(2) . . ?
C00U C00P H00P 117.9 . . ?
C010 C00Q C012 118.6(2) . . ?
C010 C00Q C018 120.7(2) . . ?
C018 C00Q C012 120.6(2) . . ?
C025 C00R C012 117.8(2) . . ?
C025 C00R C02I 122.9(2) . . ?
C02I C00R C012 119.3(2) . . ?
C00Z C00S C014 118.7(2) . . ?
C00Z C00S C016 117.6(2) . . ?
C014 C00S C016 123.7(2) . . ?
C00P C00T C00O 117.7(2) . . ?
C00P C00T C010 118.6(2) . . ?
C010 C00T C00O 123.7(2) . . ?
C00P C00U C00V 118.9(2) . . ?
C018 C00U C00P 117.3(2) . . ?
C018 C00U C00V 123.7(2) . . ?
C00X C00V C00U 120.0(2) . . ?
C00X C00V C01S 117.1(2) . . ?
C01S C00V C00U 122.6(2) . . ?
C010 C00W H00W 119.8 . . ?
C02I C00W H00W 119.8 . . ?
C02I C00W C010 120.3(2) . . ?
C00V C00X H00X 119.2 . . ?
C019 C00X C00V 121.7(2) . . ?
C019 C00X H00X 119.2 . . ?
C02V N00Y C02J 119.4(3) . . ?
C00S C00Z H00Z 118.3 . . ?
C00S C00Z C015 123.5(2) . . ?
C015 C00Z H00Z 118.3 . . ?
C00Q C010 C00W 119.6(2) . . ?
C00T C010 C00Q 118.8(2) . . ?
C00T C010 C00W 121.5(2) . . ?
C019 C011 C01B 119.7(2) . . ?
C019 C011 C01X 120.6(2) . . ?
C01B C011 C01X 119.6(2) . . ?
N00M C012 C00Q 118.6(2) . . ?
N00M C012 C00R 121.2(2) . . ?
C00R C012 C00Q 120.2(2) . . ?
C017 C013 C01A 117.4(2) . . ?
C017 C013 C01H 118.6(2) . . ?
C01H C013 C01A 124.0(2) . . ?
C00S C014 C01E 121.3(2) . . ?
C00S C014 C01K 119.1(2) . . ?
C01K C014 C01E 119.6(2) . . ?
C00Z C015 C01F 118.9(2) . . ?
C00Z C015 C01R 118.5(2) . . ?
C01R C015 C01F 122.7(2) . . ?
C01L C016 C00S 119.3(2) . . ?
C024 C016 C00S 121.9(2) . . ?
C024 C016 C01L 118.6(2) . . ?
C013 C017 H017 118.2 . . ?
C013 C017 C01M 123.7(2) . . ?
C01M C017 H017 118.2 . . ?
O00G C018 C00Q 120.8(2) . . ?
O00G C018 C00U 119.2(2) . . ?
C00U C018 C00Q 120.0(2) . . ?
C00X C019 H019 120.0 . . ?
C011 C019 C00X 120.0(2) . . ?
C011 C019 H019 120.0 . . ?
C02B C01A C013 121.9(2) . . ?
C02O C01A C013 119.8(2) . . ?
C02O C01A C02B 118.1(2) . . ?
C011 C01B H01B 120.0 . . ?
C01S C01B C011 120.0(2) . . ?
C01S C01B H01B 120.0 . . ?
C01G C01C C01O 119.1(2) . . ?
C01J C01C C01G 119.9(2) . . ?
C01J C01C C01O 121.1(2) . . ?
C01L C01D H01D 120.0 . . ?
C01U C01D H01D 120.0 . . ?
C01U C01D C01L 120.0(2) . . ?
C014 C01E H01E 120.1 . . ?
C02W C01E C014 119.8(3) . . ?
C02W C01E H01E 120.1 . . ?
C01I C01F C015 119.8(2) . . ?
C01I C01F C02A 118.2(2) . . ?
C02A C01F C015 121.9(2) . . ?
C01C C01G H01G 119.9 . . ?
C02A C01G C01C 120.2(2) . . ?
C02A C01G H01G 119.9 . . ?
C013 C01H C020 119.2(2) . . ?
C013 C01H C028 121.7(2) . . ?
C020 C01H C028 119.1(2) . . ?
C01F C01I H01I 119.4 . . ?
C01J C01I C01F 121.3(2) . . ?
C01J C01I H01I 119.4 . . ?
C01C C01J H01J 120.2 . . ?
C01I C01J C01C 119.7(2) . . ?
C01I C01J H01J 120.2 . . ?
C014 C01K C01R 120.3(2) . . ?
C014 C01K C02F 118.5(2) . . ?
C01R C01K C02F 121.2(2) . . ?
C016 C01L H01L 119.5 . . ?
C01D C01L C016 120.9(2) . . ?
C01D C01L H01L 119.5 . . ?
C017 C01M C01Z 118.3(2) . . ?
C029 C01M C017 118.2(2) . . ?
C029 C01M C01Z 123.3(2) . . ?
F005 C01N F007 106.5(2) . . ?
F005 C01N F008 107.3(2) . . ?
F005 C01N C01T 112.7(2) . . ?
F007 C01N C01T 112.0(2) . . ?
F008 C01N F007 105.4(2) . . ?
F008 C01N C01T 112.5(2) . . ?
F001 C01O F004 105.4(2) . . ?
F001 C01O C01C 112.7(2) . . ?
F002 C01O F001 106.3(2) . . ?
F002 C01O F004 106.2(2) . . ?
F002 C01O C01C 113.2(2) . . ?
F004 C01O C01C 112.4(2) . . ?
F00C C01P F00E 106.4(2) . . ?
F00C C01P C01U 113.2(2) . . ?
F00E C01P C01U 112.8(2) . . ?
F00I C01P F00C 106.0(2) . . ?
F00I C01P F00E 105.8(2) . . ?
F00I C01P C01U 112.1(2) . . ?
C00O C01Q H01Q 119.5 . . ?
C01V C01Q C00O 120.9(2) . . ?
C01V C01Q H01Q 119.5 . . ?
O00J C01R C015 117.9(2) . . ?
O00J C01R C01K 122.2(2) . . ?
C015 C01R C01K 119.9(2) . . ?
C00V C01S H01S 119.3 . . ?
C01B C01S C00V 121.4(2) . . ?
C01B C01S H01S 119.3 . . ?
C01V C01T C01N 120.2(2) . . ?
C021 C01T C01N 119.9(2) . . ?
C021 C01T C01V 119.9(2) . . ?
C01D C01U C01P 120.5(2) . . ?
C01D C01U C01W 119.8(2) . . ?
C01W C01U C01P 119.6(2) . . ?
C01Q C01V C01T 119.8(2) . . ?
C01Q C01V H01V 120.1 . . ?
C01T C01V H01V 120.1 . . ?
C01U C01W H01W 120.0 . . ?
C024 C01W C01U 120.0(2) . . ?
C024 C01W H01W 120.0 . . ?
F003 C01X C011 112.2(2) . . ?
F00A C01X F003 105.1(2) . . ?
F00A C01X C011 112.5(2) . . ?
F00D C01X F003 106.2(2) . . ?
F00D C01X F00A 106.7(2) . . ?
F00D C01X C011 113.4(2) . . ?
C02K C01Y C02P 118.9(2) . . ?
C02L C01Y C02K 120.3(2) . . ?
C02L C01Y C02P 120.7(3) . . ?
C022 C01Z C01M 120.3(2) . . ?
C022 C01Z C02G 117.1(3) . . ?
C02G C01Z C01M 122.3(3) . . ?
C01H C020 C029 120.2(2) . . ?
C01H C020 C02J 119.3(3) . . ?
C029 C020 C02J 120.5(2) . . ?
C01T C021 H021 120.1 . . ?
C01T C021 C023 119.8(2) . . ?
C023 C021 H021 120.1 . . ?
C01Z C022 H022 119.0 . . ?
C02M C022 C01Z 121.9(2) . . ?
C02M C022 H022 119.0 . . ?
C00O C023 H023 119.5 . . ?
C021 C023 C00O 121.1(2) . . ?
C021 C023 H023 119.5 . . ?
C016 C024 H024 119.6 . . ?
C01W C024 C016 120.7(2) . . ?
C01W C024 H024 119.6 . . ?
C00R C025 H025 119.7 . . ?
C027 C025 C00R 120.6(2) . . ?
C027 C025 H025 119.7 . . ?
C02C C026 C02M 119.6(3) . . ?
C02C C026 C02N 119.0(2) . . ?
C02M C026 C02N 121.4(3) . . ?
C025 C027 H027 120.6 . . ?
C025 C027 C02D 118.8(2) . . ?
C02D C027 H027 120.6 . . ?
C01H C028 H028 120.2 . . ?
C02Q C028 C01H 119.5(3) . . ?
C02Q C028 H028 120.2 . . ?
O00L C029 C01M 118.5(3) . . ?
O00L C029 C020 121.5(2) . . ?
C01M C029 C020 120.0(2) . . ?
C01F C02A H02A 119.6 . . ?
C01G C02A C01F 120.8(2) . . ?
C01G C02A H02A 119.6 . . ?
C01A C02B H02B 119.5 . . ?
C02K C02B C01A 120.9(3) . . ?
C02K C02B H02B 119.5 . . ?
C026 C02C H02C 119.8 . . ?
C02G C02C C026 120.5(2) . . ?
C02G C02C H02C 119.8 . . ?
N00M C02D C027 122.5(2) . . ?
N00M C02D H02D 118.8 . . ?
C027 C02D H02D 118.8 . . ?
C02T C02E C02F 117.6(3) . . ?
C02W C02E C02F 118.7(2) . . ?
C02W C02E C02T 123.7(3) . . ?
N00N C02F C01K 117.8(2) . . ?
N00N C02F C02E 121.5(2) . . ?
C02E C02F C01K 120.7(2) . . ?
C01Z C02G H02G 119.5 . . ?
C02C C02G C01Z 121.1(3) . . ?
C02C C02G H02G 119.5 . . ?
C02Q C02H C02J 118.9(3) . . ?
C02Q C02H C02R 124.0(3) . . ?
C02R C02H C02J 117.1(3) . . ?
C00R C02I H02I 119.1 . . ?
C00W C02I C00R 121.9(2) . . ?
C00W C02I H02I 119.1 . . ?
N00Y C02J C020 118.5(3) . . ?
N00Y C02J C02H 121.7(3) . . ?
C02H C02J C020 119.8(3) . . ?
C01Y C02K H02K 120.3 . . ?
C02B C02K C01Y 119.5(2) . . ?
C02B C02K H02K 120.3 . . ?
C01Y C02L H02L 120.2 . . ?
C01Y C02L C02O 119.6(3) . . ?
C02O C02L H02L 120.2 . . ?
C022 C02M C026 119.7(3) . . ?
C022 C02M H02M 120.1 . . ?
C026 C02M H02M 120.1 . . ?
F006 C02N F00F 105.7(2) . . ?
F006 C02N C026 113.3(2) . . ?
F009 C02N F006 107.0(2) . . ?
F009 C02N F00F 105.7(2) . . ?
F009 C02N C026 112.7(2) . . ?
F00F C02N C026 111.8(2) . . ?
C01A C02O C02L 121.6(2) . . ?
C01A C02O H02O 119.2 . . ?
C02L C02O H02O 119.2 . . ?
F00B C02P F00H 105.8(2) . . ?
F00B C02P F00K 105.3(2) . . ?
F00B C02P C01Y 112.9(2) . . ?
F00H C02P C01Y 112.4(2) . . ?
F00K C02P F00H 107.9(3) . . ?
F00K C02P C01Y 112.0(2) . . ?
C028 C02Q C02H 123.3(3) . . ?
C028 C02Q H02Q 118.4 . . ?
C02H C02Q H02Q 118.4 . . ?
C02H C02R H02R 120.5 . . ?
C02U C02R C02H 119.0(3) . . ?
C02U C02R H02R 120.5 . . ?
N00N C02S H02S 118.3 . . ?
N00N C02S C02X 123.3(3) . . ?
C02X C02S H02S 118.3 . . ?
C02E C02T H02T 119.7 . . ?
C02X C02T C02E 120.6(3) . . ?
C02X C02T H02T 119.7 . . ?
C02R C02U H02U 119.6 . . ?
C02V C02U C02R 120.9(3) . . ?
C02V C02U H02U 119.6 . . ?
N00Y C02V C02U 121.9(3) . . ?
N00Y C02V H02V 119.0 . . ?
C02U C02V H02V 119.0 . . ?
C01E C02W C02E 122.6(3) . . ?
C01E C02W H02W 118.7 . . ?
C02E C02W H02W 118.7 . . ?
C02S C02X H02X 120.7 . . ?
C02T C02X C02S 118.5(3) . . ?
C02T C02X H02X 120.7 . . ?

loop_
_geom_bond_atom_site_label_1
_geom_bond_atom_site_label_2
_geom_bond_distance
_geom_bond_site_symmetry_2
_geom_bond_publ_flag
F001 C01O 1.345(3) . ?
F002 C01O 1.343(3) . ?
F003 C01X 1.351(3) . ?
F004 C01O 1.347(3) . ?
F005 C01N 1.332(3) . ?
F006 C02N 1.343(4) . ?
F007 C01N 1.349(3) . ?
F008 C01N 1.340(3) . ?
F009 C02N 1.342(3) . ?
F00A C01X 1.340(3) . ?
F00B C02P 1.336(4) . ?
F00C C01P 1.333(3) . ?
F00D C01X 1.332(3) . ?
F00E C01P 1.337(3) . ?
F00F C02N 1.351(3) . ?
O00G H00G 0.8400 . ?
O00G C018 1.359(3) . ?
F00H C02P 1.347(4) . ?
F00I C01P 1.330(3) . ?
O00J H00J 0.8400 . ?
O00J C01R 1.368(3) . ?
F00K C02P 1.346(3) . ?
O00L H00L 0.8400 . ?
O00L C029 1.364(3) . ?
N00M C012 1.367(3) . ?
N00M C02D 1.342(3) . ?
N00N C02F 1.381(4) . ?
N00N C02S 1.335(4) . ?
C00O C00T 1.492(3) . ?
C00O C01Q 1.401(3) . ?
C00O C023 1.396(3) . ?
C00P H00P 0.9500 . ?
C00P C00T 1.385(3) . ?
C00P C00U 1.406(3) . ?
C00Q C010 1.419(3) . ?
C00Q C012 1.455(3) . ?
C00Q C018 1.428(3) . ?
C00R C012 1.410(3) . ?
C00R C025 1.396(3) . ?
C00R C02I 1.410(4) . ?
C00S C00Z 1.389(3) . ?
C00S C014 1.420(3) . ?
C00S C016 1.492(3) . ?
C00T C010 1.415(3) . ?
C00U C00V 1.493(3) . ?
C00U C018 1.403(3) . ?
C00V C00X 1.397(3) . ?
C00V C01S 1.404(3) . ?
C00W H00W 0.9500 . ?
C00W C010 1.436(3) . ?
C00W C02I 1.376(4) . ?
C00X H00X 0.9500 . ?
C00X C019 1.384(3) . ?
N00Y C02J 1.379(4) . ?
N00Y C02V 1.330(4) . ?
C00Z H00Z 0.9500 . ?
C00Z C015 1.398(3) . ?
C011 C019 1.384(3) . ?
C011 C01B 1.387(3) . ?
C011 C01X 1.493(3) . ?
C013 C017 1.389(4) . ?
C013 C01A 1.494(3) . ?
C013 C01H 1.419(4) . ?
C014 C01E 1.431(4) . ?
C014 C01K 1.421(3) . ?
C015 C01F 1.492(3) . ?
C015 C01R 1.400(3) . ?
C016 C01L 1.396(3) . ?
C016 C024 1.395(3) . ?
C017 H017 0.9500 . ?
C017 C01M 1.404(3) . ?
C019 H019 0.9500 . ?
C01A C02B 1.403(4) . ?
C01A C02O 1.384(4) . ?
C01B H01B 0.9500 . ?
C01B C01S 1.386(3) . ?
C01C C01G 1.392(4) . ?
C01C C01J 1.391(4) . ?
C01C C01O 1.500(3) . ?
C01D H01D 0.9500 . ?
C01D C01L 1.391(3) . ?
C01D C01U 1.386(4) . ?
C01E H01E 0.9500 . ?
C01E C02W 1.383(4) . ?
C01F C01I 1.395(4) . ?
C01F C02A 1.403(3) . ?
C01G H01G 0.9500 . ?
C01G C02A 1.382(4) . ?
C01H C020 1.423(4) . ?
C01H C028 1.436(4) . ?
C01I H01I 0.9500 . ?
C01I C01J 1.388(4) . ?
C01J H01J 0.9500 . ?
C01K C01R 1.427(4) . ?
C01K C02F 1.452(3) . ?
C01L H01L 0.9500 . ?
C01M C01Z 1.495(4) . ?
C01M C029 1.398(4) . ?
C01N C01T 1.496(3) . ?
C01P C01U 1.498(3) . ?
C01Q H01Q 0.9500 . ?
C01Q C01V 1.386(3) . ?
C01S H01S 0.9500 . ?
C01T C01V 1.399(3) . ?
C01T C021 1.388(4) . ?
C01U C01W 1.396(3) . ?
C01V H01V 0.9500 . ?
C01W H01W 0.9500 . ?
C01W C024 1.389(3) . ?
C01Y C02K 1.394(4) . ?
C01Y C02L 1.379(4) . ?
C01Y C02P 1.495(4) . ?
C01Z C022 1.398(4) . ?
C01Z C02G 1.405(4) . ?
C020 C029 1.433(4) . ?
C020 C02J 1.456(4) . ?
C021 H021 0.9500 . ?
C021 C023 1.389(3) . ?
C022 H022 0.9500 . ?
C022 C02M 1.384(4) . ?
C023 H023 0.9500 . ?
C024 H024 0.9500 . ?
C025 H025 0.9500 . ?
C025 C027 1.371(4) . ?
C026 C02C 1.385(4) . ?
C026 C02M 1.389(4) . ?
C026 C02N 1.499(4) . ?
C027 H027 0.9500 . ?
C027 C02D 1.388(4) . ?
C028 H028 0.9500 . ?
C028 C02Q 1.381(4) . ?
C02A H02A 0.9500 . ?
C02B H02B 0.9500 . ?
C02B C02K 1.385(4) . ?
C02C H02C 0.9500 . ?
C02C C02G 1.385(4) . ?
C02D H02D 0.9500 . ?
C02E C02F 1.406(4) . ?
C02E C02T 1.399(4) . ?
C02E C02W 1.398(4) . ?
C02G H02G 0.9500 . ?
C02H C02J 1.413(4) . ?
C02H C02Q 1.392(4) . ?
C02H C02R 1.413(4) . ?
C02I H02I 0.9500 . ?
C02K H02K 0.9500 . ?
C02L H02L 0.9500 . ?
C02L C02O 1.385(4) . ?
C02M H02M 0.9500 . ?
C02O H02O 0.9500 . ?
C02Q H02Q 0.9500 . ?
C02R H02R 0.9500 . ?
C02R C02U 1.390(5) . ?
C02S H02S 0.9500 . ?
C02S C02X 1.385(5) . ?
C02T H02T 0.9500 . ?
C02T C02X 1.375(5) . ?
C02U H02U 0.9500 . ?
C02U C02V 1.365(5) . ?
C02V H02V 0.9500 . ?
C02W H02W 0.9500 . ?
C02X H02X 0.9500 . ?

loop_
_geom_torsion_atom_site_label_1
_geom_torsion_atom_site_label_2
_geom_torsion_atom_site_label_3
_geom_torsion_atom_site_label_4
_geom_torsion
_geom_torsion_site_symmetry_1
_geom_torsion_site_symmetry_2
_geom_torsion_site_symmetry_3
_geom_torsion_site_symmetry_4
_geom_torsion_publ_flag
F005 C01N C01T C01V -22.2(3) . . . . ?
F005 C01N C01T C021 159.8(2) . . . . ?
F007 C01N C01T C01V 97.9(3) . . . . ?
F007 C01N C01T C021 -80.1(3) . . . . ?
F008 C01N C01T C01V -143.6(2) . . . . ?
F008 C01N C01T C021 38.4(3) . . . . ?
F00C C01P C01U C01D -145.1(2) . . . . ?
F00C C01P C01U C01W 38.7(3) . . . . ?
F00E C01P C01U C01D -24.3(3) . . . . ?
F00E C01P C01U C01W 159.5(2) . . . . ?
F00I C01P C01U C01D 95.1(3) . . . . ?
F00I C01P C01U C01W -81.1(3) . . . . ?
N00N C02S C02X C02T -1.7(5) . . . . ?
C00O C00T C010 C00Q 176.7(2) . . . . ?
C00O C00T C010 C00W -6.6(4) . . . . ?
C00O C01Q C01V C01T 0.8(4) . . . . ?
C00P C00T C010 C00Q -6.0(3) . . . . ?
C00P C00T C010 C00W 170.7(2) . . . . ?
C00P C00U C00V C00X -23.2(3) . . . . ?
C00P C00U C00V C01S 150.7(2) . . . . ?
C00P C00U C018 O00G 174.5(2) . . . . ?
C00P C00U C018 C00Q -6.4(3) . . . . ?
C00R C025 C027 C02D -0.1(4) . . . . ?
C00S C00Z C015 C01F -178.6(2) . . . . ?
C00S C00Z C015 C01R 0.1(4) . . . . ?
C00S C014 C01E C02W 179.4(3) . . . . ?
C00S C014 C01K C01R -0.1(4) . . . . ?
C00S C014 C01K C02F -179.9(2) . . . . ?
C00S C016 C01L C01D 174.2(2) . . . . ?
C00S C016 C024 C01W -173.9(2) . . . . ?
C00T C00O C01Q C01V -175.8(2) . . . . ?
C00T C00O C023 C021 175.4(2) . . . . ?
C00T C00P C00U C00V -173.9(2) . . . . ?
C00T C00P C00U C018 2.2(4) . . . . ?
C00U C00P C00T C00O -178.4(2) . . . . ?
C00U C00P C00T C010 4.1(4) . . . . ?
C00U C00V C00X C019 171.4(2) . . . . ?
C00U C00V C01S C01B -172.9(2) . . . . ?
C00V C00U C018 O00G -9.6(4) . . . . ?
C00V C00U C018 C00Q 169.5(2) . . . . ?
C00V C00X C019 C011 2.5(4) . . . . ?
C00X C00V C01S C01B 1.2(4) . . . . ?
C00Z C00S C014 C01E 177.5(2) . . . . ?
C00Z C00S C014 C01K -1.2(3) . . . . ?
C00Z C00S C016 C01L -49.7(3) . . . . ?
C00Z C00S C016 C024 125.6(3) . . . . ?
C00Z C015 C01F C01I -39.5(3) . . . . ?
C00Z C015 C01F C02A 136.1(2) . . . . ?
C00Z C015 C01R O00J 177.2(2) . . . . ?
C00Z C015 C01R C01K -1.4(4) . . . . ?
C010 C00Q C012 N00M 177.8(2) . . . . ?
C010 C00Q C012 C00R -3.4(3) . . . . ?
C010 C00Q C018 O00G -176.4(2) . . . . ?
C010 C00Q C018 C00U 4.5(4) . . . . ?
C010 C00W C02I C00R -1.5(4) . . . . ?
C011 C01B C01S C00V 0.9(4) . . . . ?
C012 N00M C02D C027 -0.6(4) . . . . ?
C012 C00Q C010 C00T 178.9(2) . . . . ?
C012 C00Q C010 C00W 2.2(3) . . . . ?
C012 C00Q C018 O00G 6.6(4) . . . . ?
C012 C00Q C018 C00U -172.5(2) . . . . ?
C012 C00R C025 C027 -0.7(4) . . . . ?
C012 C00R C02I C00W 0.2(4) . . . . ?
C013 C017 C01M C01Z -172.9(2) . . . . ?
C013 C017 C01M C029 2.6(4) . . . . ?
C013 C01A C02B C02K 174.6(2) . . . . ?
C013 C01A C02O C02L -174.3(2) . . . . ?
C013 C01H C020 C029 0.2(4) . . . . ?
C013 C01H C020 C02J 179.3(2) . . . . ?
C013 C01H C028 C02Q -176.9(2) . . . . ?
C014 C00S C00Z C015 1.3(4) . . . . ?
C014 C00S C016 C01L 130.4(3) . . . . ?
C014 C00S C016 C024 -54.3(3) . . . . ?
C014 C01E C02W C02E 0.7(4) . . . . ?
C014 C01K C01R O00J -177.1(2) . . . . ?
C014 C01K C01R C015 1.5(4) . . . . ?
C014 C01K C02F N00N 179.6(2) . . . . ?
C014 C01K C02F C02E 0.3(4) . . . . ?
C015 C01F C01I C01J 174.9(2) . . . . ?
C015 C01F C02A C01G -175.1(2) . . . . ?
C016 C00S C00Z C015 -178.6(2) . . . . ?
C016 C00S C014 C01E -2.6(4) . . . . ?
C016 C00S C014 C01K 178.7(2) . . . . ?
C017 C013 C01A C02B -124.8(3) . . . . ?
C017 C013 C01A C02O 49.4(3) . . . . ?
C017 C013 C01H C020 -2.1(4) . . . . ?
C017 C013 C01H C028 177.6(2) . . . . ?
C017 C01M C01Z C022 -28.9(4) . . . . ?
C017 C01M C01Z C02G 145.1(3) . . . . ?
C017 C01M C029 O00L 176.0(2) . . . . ?
C017 C01M C029 C020 -4.5(4) . . . . ?
C018 C00Q C010 C00T 1.9(3) . . . . ?
C018 C00Q C010 C00W -174.9(2) . . . . ?
C018 C00Q C012 N00M -5.1(4) . . . . ?
C018 C00Q C012 C00R 173.6(2) . . . . ?
C018 C00U C00V C00X 161.0(2) . . . . ?
C018 C00U C00V C01S -25.1(4) . . . . ?
C019 C011 C01B C01S -1.3(4) . . . . ?
C019 C011 C01X F003 -19.1(3) . . . . ?
C019 C011 C01X F00A 99.2(3) . . . . ?
C019 C011 C01X F00D -139.6(3) . . . . ?
C01A C013 C017 C01M 178.8(2) . . . . ?
C01A C013 C01H C020 180.0(2) . . . . ?
C01A C013 C01H C028 -0.3(4) . . . . ?
C01A C02B C02K C01Y -0.4(4) . . . . ?
C01B C011 C019 C00X -0.3(4) . . . . ?
C01B C011 C01X F003 162.8(2) . . . . ?
C01B C011 C01X F00A -78.9(3) . . . . ?
C01B C011 C01X F00D 42.3(3) . . . . ?
C01C C01G C02A C01F 0.1(4) . . . . ?
C01D C01U C01W C024 -0.8(4) . . . . ?
C01E C014 C01K C01R -178.9(2) . . . . ?
C01E C014 C01K C02F 1.3(4) . . . . ?
C01F C015 C01R O00J -4.3(4) . . . . ?
C01F C015 C01R C01K 177.1(2) . . . . ?
C01F C01I C01J C01C 0.4(4) . . . . ?
C01G C01C C01J C01I 0.3(4) . . . . ?
C01G C01C C01O F001 65.0(3) . . . . ?
C01G C01C C01O F002 -174.3(2) . . . . ?
C01G C01C C01O F004 -54.0(3) . . . . ?
C01H C013 C017 C01M 0.7(4) . . . . ?
C01H C013 C01A C02B 53.2(4) . . . . ?
C01H C013 C01A C02O -132.6(3) . . . . ?
C01H C020 C029 O00L -177.3(2) . . . . ?
C01H C020 C029 C01M 3.2(4) . . . . ?
C01H C020 C02J N00Y 177.9(2) . . . . ?
C01H C020 C02J C02H -2.5(4) . . . . ?
C01H C028 C02Q C02H -2.5(4) . . . . ?
C01I C01F C02A C01G 0.6(4) . . . . ?
C01J C01C C01G C02A -0.5(4) . . . . ?
C01J C01C C01O F001 -115.6(3) . . . . ?
C01J C01C C01O F002 5.1(3) . . . . ?
C01J C01C C01O F004 125.5(3) . . . . ?
C01K C014 C01E C02W -1.9(4) . . . . ?
C01L C016 C024 C01W 1.4(4) . . . . ?
C01L C01D C01U C01P -175.2(2) . . . . ?
C01L C01D C01U C01W 1.0(4) . . . . ?
C01M C01Z C022 C02M 171.5(2) . . . . ?
C01M C01Z C02G C02C -172.3(2) . . . . ?
C01N C01T C01V C01Q -178.9(2) . . . . ?
C01N C01T C021 C023 178.4(2) . . . . ?
C01O C01C C01G C02A 178.9(2) . . . . ?
C01O C01C C01J C01I -179.1(2) . . . . ?
C01P C01U C01W C024 175.4(2) . . . . ?
C01Q C00O C00T C00P 131.6(3) . . . . ?
C01Q C00O C00T C010 -51.1(4) . . . . ?
C01Q C00O C023 C021 -0.3(4) . . . . ?
C01R C015 C01F C01I 142.0(3) . . . . ?
C01R C015 C01F C02A -42.4(3) . . . . ?
C01R C01K C02F N00N -0.2(4) . . . . ?
C01R C01K C02F C02E -179.4(2) . . . . ?
C01S C00V C00X C019 -2.9(4) . . . . ?
C01T C021 C023 C00O 0.2(4) . . . . ?
C01U C01D C01L C016 0.1(4) . . . . ?
C01U C01W C024 C016 -0.4(4) . . . . ?
C01V C01T C021 C023 0.4(4) . . . . ?
C01X C011 C019 C00X -178.4(2) . . . . ?
C01X C011 C01B C01S 176.8(2) . . . . ?
C01Y C02L C02O C01A -0.5(4) . . . . ?
C01Z C01M C029 O00L -8.7(4) . . . . ?
C01Z C01M C029 C020 170.8(2) . . . . ?
C01Z C022 C02M C026 1.2(4) . . . . ?
C020 C01H C028 C02Q 2.8(4) . . . . ?
C021 C01T C01V C01Q -0.9(4) . . . . ?
C022 C01Z C02G C02C 1.9(4) . . . . ?
C023 C00O C00T C00P -44.0(3) . . . . ?
C023 C00O C00T C010 133.4(3) . . . . ?
C023 C00O C01Q C01V -0.2(4) . . . . ?
C024 C016 C01L C01D -1.2(4) . . . . ?
C025 C00R C012 N00M 1.0(4) . . . . ?
C025 C00R C012 C00Q -177.7(2) . . . . ?
C025 C00R C02I C00W -179.8(3) . . . . ?
C025 C027 C02D N00M 0.8(4) . . . . ?
C026 C02C C02G C01Z 0.6(4) . . . . ?
C028 C01H C020 C029 -179.5(2) . . . . ?
C028 C01H C020 C02J -0.4(4) . . . . ?
C029 C01M C01Z C022 155.8(3) . . . . ?
C029 C01M C01Z C02G -30.2(4) . . . . ?
C029 C020 C02J N00Y -3.0(4) . . . . ?
C029 C020 C02J C02H 176.6(2) . . . . ?
C02A C01F C01I C01J -0.9(4) . . . . ?
C02B C01A C02O C02L 0.1(4) . . . . ?
C02C C026 C02M C022 1.5(4) . . . . ?
C02C C026 C02N F006 175.6(2) . . . . ?
C02C C026 C02N F009 53.8(3) . . . . ?
C02C C026 C02N F00F -65.1(3) . . . . ?
C02D N00M C012 C00Q 178.4(2) . . . . ?
C02D N00M C012 C00R -0.4(4) . . . . ?
C02E C02T C02X C02S 0.8(5) . . . . ?
C02F N00N C02S C02X 1.3(4) . . . . ?
C02F C01K C01R O00J 2.7(4) . . . . ?
C02F C01K C01R C015 -178.8(2) . . . . ?
C02F C02E C02T C02X 0.5(5) . . . . ?
C02F C02E C02W C01E 1.0(5) . . . . ?
C02G C01Z C022 C02M -2.8(4) . . . . ?
C02H C02R C02U C02V -0.6(5) . . . . ?
C02I C00R C012 N00M -179.0(2) . . . . ?
C02I C00R C012 C00Q 2.2(4) . . . . ?
C02I C00R C025 C027 179.3(3) . . . . ?
C02I C00W C010 C00Q 0.2(4) . . . . ?
C02I C00W C010 C00T -176.4(2) . . . . ?
C02J N00Y C02V C02U -0.6(5) . . . . ?
C02J C020 C029 O00L 3.6(4) . . . . ?
C02J C020 C029 C01M -175.9(2) . . . . ?
C02J C02H C02Q C028 -0.5(4) . . . . ?
C02J C02H C02R C02U 0.2(4) . . . . ?
C02K C01Y C02L C02O 0.3(4) . . . . ?
C02K C01Y C02P F00B 40.6(3) . . . . ?
C02K C01Y C02P F00H 160.2(3) . . . . ?
C02K C01Y C02P F00K -78.1(3) . . . . ?
C02L C01Y C02K C02B 0.1(4) . . . . ?
C02L C01Y C02P F00B -140.7(3) . . . . ?
C02L C01Y C02P F00H -21.0(4) . . . . ?
C02L C01Y C02P F00K 100.7(3) . . . . ?
C02M C026 C02C C02G -2.3(4) . . . . ?
C02M C026 C02N F006 -6.5(4) . . . . ?
C02M C026 C02N F009 -128.3(3) . . . . ?
C02M C026 C02N F00F 112.9(3) . . . . ?
C02N C026 C02C C02G 175.6(2) . . . . ?
C02N C026 C02M C022 -176.5(2) . . . . ?
C02O C01A C02B C02K 0.3(4) . . . . ?
C02P C01Y C02K C02B 178.9(2) . . . . ?
C02P C01Y C02L C02O -178.4(3) . . . . ?
C02Q C02H C02J N00Y -177.5(3) . . . . ?
C02Q C02H C02J C020 2.9(4) . . . . ?
C02Q C02H C02R C02U 177.5(3) . . . . ?
C02R C02H C02J N00Y -0.1(4) . . . . ?
C02R C02H C02J C020 -179.7(2) . . . . ?
C02R C02H C02Q C028 -177.6(3) . . . . ?
C02R C02U C02V N00Y 0.8(5) . . . . ?
C02S N00N C02F C01K -179.2(2) . . . . ?
C02S N00N C02F C02E 0.0(4) . . . . ?
C02T C02E C02F N00N -0.9(4) . . . . ?
C02T C02E C02F C01K 178.3(3) . . . . ?
C02T C02E C02W C01E -178.7(3) . . . . ?
C02V N00Y C02J C020 179.9(3) . . . . ?
C02V N00Y C02J C02H 0.3(4) . . . . ?
C02W C02E C02F N00N 179.3(3) . . . . ?
C02W C02E C02F C01K -1.5(4) . . . . ?
C02W C02E C02T C02X -179.7(3) . . . . ?

loop_
_exptl_oxdiff_crystal_face_indexfrac_h
_exptl_oxdiff_crystal_face_indexfrac_k
_exptl_oxdiff_crystal_face_indexfrac_l
_exptl_oxdiff_crystal_face_x
_exptl_oxdiff_crystal_face_y
_exptl_oxdiff_crystal_face_z
-0.0021 2.0006 -1.0002 -0.0569 0.0730 0.0306
0.0021 -2.0006 1.0002 0.0569 -0.0730 -0.0306
-0.9997 -0.0001 0.0001 0.0427 0.0124 0.0263
0.9997 0.0001 -0.0001 -0.0427 -0.0124 -0.0263
-0.0001 -0.0004 -1.0000 -0.0138 -0.0173 0.0424
0.0001 0.0004 1.0000 0.0138 0.0173 -0.0424
-2.0002 1.0006 1.0000 0.0777 0.0872 0.0044
-0.0010 1.0005 -0.0001 -0.0216 0.0452 -0.0059
0.0010 -1.0005 0.0001 0.0216 -0.0452 0.0059
-0.9980 -2.0019 -1.9996 0.0583 -0.1125 0.1229
0.0008 -1.0009 -0.9998 0.0078 -0.0624 0.0483
-0.0011 1.0001 -1.0001 -0.0354 0.0279 0.0365
0.0011 -1.0001 1.0001 0.0354 -0.0279 -0.0365
